data_7121179
loop_
_publ_author_name
'Cheng, Jian'
'Xie, Jin'
'Zhu, Chengjian'

_publ_section_title
;
 Relay photocatalytic cascade reactions: synthesis of
 indolo[2,1-a]isoquinoline derivatives via double C(sp<sup>3</sup>)-H bond
 functionalization.
;
_journal_issue 13
_journal_name_full 'Chemical communications (Cambridge, England)'
_journal_page_first 1655
_journal_page_last 1658
_journal_paper_doi 10.1039/c7cc09820k
_journal_volume 54
_journal_year 2018
_chemical_formula_sum 'C24 H23 N O4'
_chemical_formula_weight 389.43
_space_group_crystal_system monoclinic
_space_group_IT_number 4
_space_group_name_Hall 'P 2yb'
_space_group_name_H-M_alt 'P 1 21 1'
_symmetry_space_group_name_Hall 'P 2yb'
_symmetry_space_group_name_H-M 'P 1 21 1'
_atom_sites_solution_hydrogens geom
_audit_creation_method SHELXL-2016/6
_audit_update_record
;
2017-02-27 deposited with the CCDC.
2018-01-22 downloaded from the CCDC.
;
_cell_angle_alpha 90
_cell_angle_beta 103.143(19)
_cell_angle_gamma 90
_cell_formula_units_Z 2
_cell_length_a 9.593(10)
_cell_length_b 8.000(8)
_cell_length_c 13.517(14)
_cell_measurement_reflns_used 2608
_cell_measurement_temperature 296(2)
_cell_measurement_theta_max 24.32
_cell_measurement_theta_min 2.55
_cell_volume 1010.2(18)
_computing_cell_refinement 'Bruker SAINT'
_computing_data_collection 'Bruker APEX2'
_computing_data_reduction 'Bruker SAINT'
_computing_molecular_graphics 'Bruker SHELXTL'
_computing_publication_material 'Bruker SHELXTL'
_computing_structure_refinement 'SHELXL-2014 (Sheldrick 2014)'
_computing_structure_solution 'SHELXS-97 (Sheldrick 2008)'
_diffrn_ambient_temperature 296(2)
_diffrn_measured_fraction_theta_full 0.995
_diffrn_measured_fraction_theta_max 0.995
_diffrn_measurement_device_type 'Bruker APEX-II CCD'
_diffrn_measurement_method '\f and \w scans'
_diffrn_radiation_type MoK\a
_diffrn_radiation_wavelength 0.71073
_diffrn_reflns_av_R_equivalents 0.0259
_diffrn_reflns_av_unetI/netI 0.0462
_diffrn_reflns_Laue_measured_fraction_full 0.995
_diffrn_reflns_Laue_measured_fraction_max 0.995
_diffrn_reflns_limit_h_max 11
_diffrn_reflns_limit_h_min -9
_diffrn_reflns_limit_k_max 9
_diffrn_reflns_limit_k_min -9
_diffrn_reflns_limit_l_max 12
_diffrn_reflns_limit_l_min -16
_diffrn_reflns_number 5590
_diffrn_reflns_point_group_measured_fraction_full 0.964
_diffrn_reflns_point_group_measured_fraction_max 0.964
_diffrn_reflns_theta_full 24.997
_diffrn_reflns_theta_max 24.997
_diffrn_reflns_theta_min 2.180
_exptl_absorpt_coefficient_mu 0.087
_exptl_crystal_density_diffrn 1.280
_exptl_crystal_F_000 412
_exptl_crystal_size_max 0.300
_exptl_crystal_size_mid 0.250
_exptl_crystal_size_min 0.090
_refine_diff_density_max 0.193
_refine_diff_density_min -0.181
_refine_diff_density_rms 0.043
_refine_ls_abs_structure_details
;
 Flack x determined using 1181 quotients [(I+)-(I-)]/[(I+)+(I-)]
 (Parsons, Flack and Wagner, Acta Cryst. B69 (2013) 249-259).
;
_refine_ls_abs_structure_Flack -0.6(7)
_refine_ls_extinction_coef 0.037(9)
_refine_ls_extinction_expression Fc^*^=kFc[1+0.001xFc^2^\l^3^/sin(2\q)]^-1/4^
_refine_ls_extinction_method 'SHELXL-2016/6 (Sheldrick 2016)'
_refine_ls_goodness_of_fit_ref 1.093
_refine_ls_hydrogen_treatment constr
_refine_ls_matrix_type full
_refine_ls_number_parameters 265
_refine_ls_number_reflns 3437
_refine_ls_number_restraints 1
_refine_ls_restrained_S_all 1.092
_refine_ls_R_factor_all 0.0476
_refine_ls_R_factor_gt 0.0393
_refine_ls_shift/su_max 0.000
_refine_ls_shift/su_mean 0.000
_refine_ls_structure_factor_coef Fsqd
_refine_ls_weighting_details 'w=1/[\s^2^(Fo^2^)+(0.0837P)^2^+0.0018P] where P=(Fo^2^+2Fc^2^)/3'
_refine_ls_weighting_scheme calc
_refine_ls_wR_factor_gt 0.1159
_refine_ls_wR_factor_ref 0.1323
_reflns_Friedel_coverage 0.797
_reflns_Friedel_fraction_full 0.928
_reflns_Friedel_fraction_max 0.928
_reflns_number_gt 3003
_reflns_number_total 3437
_reflns_threshold_expression 'I > 2\s(I)'
_cod_data_source_file c7cc09820k2.cif
_cod_data_source_block 20170222zcj_0m_a
_cod_depositor_comments 'Adding full bibliography for 7121179.cif.'
_cod_original_cell_volume 1010.3(18)
_cod_database_code 7121179
_shelx_shelxl_version_number 2016/6
_shelx_space_group_comment
;
The symmetry employed for this shelxl refinement is uniquely defined
by the following loop, which should always be used as a source of
symmetry information in preference to the above space-group names.
They are only intended as comments.
;
_shelx_estimated_absorpt_t_min 0.974
_shelx_estimated_absorpt_t_max 0.992

loop_
_space_group_symop_operation_xyz
'x, y, z'
'-x, y+1/2, -z'

loop_
_atom_site_label
_atom_site_type_symbol
_atom_site_fract_x
_atom_site_fract_y
_atom_site_fract_z
_atom_site_U_iso_or_equiv
_atom_site_adp_type
_atom_site_occupancy
_atom_site_site_symmetry_order
_atom_site_calc_flag
_atom_site_refinement_flags_posn
_atom_site_refinement_flags_adp
C1 C 0.6203(5) 0.3595(6) 0.6260(3) 0.0603(10) Uani 1 1 d . .
H1A H 0.542426 0.295015 0.641623 0.072 Uiso 1 1 calc R U
H1B H 0.620037 0.469654 0.655930 0.072 Uiso 1 1 calc R U
C2 C 0.7616(5) 0.2733(5) 0.6681(3) 0.0644(12) Uani 1 1 d . .
H2A H 0.755771 0.158116 0.645081 0.077 Uiso 1 1 calc R U
H2B H 0.780650 0.272792 0.741691 0.077 Uiso 1 1 calc R U
C3 C 0.8836(4) 0.3599(4) 0.6345(2) 0.0492(9) Uani 1 1 d . .
C4 C 1.0185(5) 0.3722(5) 0.6961(3) 0.0622(11) Uani 1 1 d . .
H4 H 1.037067 0.325344 0.760705 0.075 Uiso 1 1 calc R U
C5 C 1.1259(5) 0.4526(5) 0.6635(3) 0.0657(12) Uani 1 1 d . .
H5 H 1.217340 0.457428 0.705334 0.079 Uiso 1 1 calc R U
C6 C 1.0988(4) 0.5266(5) 0.5686(3) 0.0537(9) Uani 1 1 d . .
H6 H 1.171204 0.583466 0.547232 0.064 Uiso 1 1 calc R U
C7 C 0.9660(4) 0.5161(4) 0.5068(2) 0.0451(8) Uani 1 1 d . .
H7 H 0.947760 0.567524 0.443494 0.054 Uiso 1 1 calc R U
C8 C 0.8577(4) 0.4302(4) 0.5366(2) 0.0428(8) Uani 1 1 d . .
C9 C 0.7141(4) 0.4088(4) 0.4726(2) 0.0424(8) Uani 1 1 d . .
C10 C 0.6615(4) 0.4188(4) 0.3668(2) 0.0413(8) Uani 1 1 d . .
C11 C 0.5111(4) 0.3861(4) 0.3488(3) 0.0429(8) Uani 1 1 d . .
C12 C 0.4017(4) 0.3686(5) 0.2620(3) 0.0523(9) Uani 1 1 d . .
H12 H 0.420536 0.381071 0.197928 0.063 Uiso 1 1 calc R U
C13 C 0.2653(5) 0.3326(5) 0.2720(4) 0.0602(10) Uani 1 1 d . .
H13 H 0.191733 0.323711 0.214121 0.072 Uiso 1 1 calc R U
C14 C 0.2356(5) 0.3093(5) 0.3664(4) 0.0638(11) Uani 1 1 d . .
H14 H 0.142245 0.285777 0.370886 0.077 Uiso 1 1 calc R U
C15 C 0.3404(5) 0.3201(4) 0.4529(3) 0.0599(11) Uani 1 1 d . .
H15 H 0.320907 0.301464 0.516306 0.072 Uiso 1 1 calc R U
C16 C 0.4781(4) 0.3600(4) 0.4431(3) 0.0489(9) Uani 1 1 d . .
C17 C 0.7520(4) 0.4371(4) 0.2959(2) 0.0403(7) Uani 1 1 d . .
H17 H 0.843525 0.392446 0.316295 0.048 Uiso 1 1 calc R U
C18 C 0.7213(4) 0.5102(4) 0.2040(2) 0.0392(7) Uani 1 1 d . .
C19 C 0.5904(4) 0.6119(4) 0.1646(2) 0.0428(8) Uani 1 1 d . .
C20 C 0.3308(7) 0.5693(8) -0.0701(5) 0.119(3) Uani 1 1 d . .
H20A H 0.393522 0.579299 -0.115881 0.179 Uiso 1 1 calc R U
H20B H 0.240626 0.620986 -0.099624 0.179 Uiso 1 1 calc R U
H20C H 0.315831 0.453180 -0.057740 0.179 Uiso 1 1 calc R U
C21 C 0.3946(5) 0.6511(6) 0.0248(3) 0.0704(12) Uani 1 1 d . .
H21A H 0.419508 0.765373 0.012286 0.085 Uiso 1 1 calc R U
H21B H 0.327282 0.653106 0.068623 0.085 Uiso 1 1 calc R U
C22 C 0.8299(4) 0.5027(5) 0.1424(2) 0.0439(8) Uani 1 1 d . .
C23 C 0.9049(5) 0.6277(6) 0.0038(3) 0.0664(12) Uani 1 1 d . .
H23A H 0.999981 0.592049 0.038781 0.080 Uiso 1 1 calc R U
H23B H 0.912221 0.740561 -0.020810 0.080 Uiso 1 1 calc R U
C24 C 0.8521(6) 0.5175(6) -0.0822(3) 0.0826(15) Uani 1 1 d . .
H24A H 0.862179 0.403329 -0.059868 0.124 Uiso 1 1 calc R U
H24B H 0.906235 0.535297 -0.132898 0.124 Uiso 1 1 calc R U
H24C H 0.752933 0.541155 -0.110597 0.124 Uiso 1 1 calc R U
N1 N 0.6029(4) 0.3732(4) 0.5162(2) 0.0492(8) Uani 1 1 d . .
O1 O 0.5507(3) 0.7257(3) 0.20854(19) 0.0605(7) Uani 1 1 d . .
O2 O 0.5213(3) 0.5592(3) 0.07294(17) 0.0526(7) Uani 1 1 d . .
O3 O 0.9252(3) 0.4022(4) 0.1531(2) 0.0677(8) Uani 1 1 d . .
O4 O 0.8124(3) 0.6277(3) 0.07415(17) 0.0560(7) Uani 1 1 d . .

loop_
_atom_site_aniso_label
_atom_site_aniso_U_11
_atom_site_aniso_U_22
_atom_site_aniso_U_33
_atom_site_aniso_U_23
_atom_site_aniso_U_13
_atom_site_aniso_U_12
C1 0.087(3) 0.0554(19) 0.0478(19) 0.0008(17) 0.0356(19) -0.010(2)
C2 0.110(4) 0.050(2) 0.0365(18) 0.0035(15) 0.023(2) -0.010(2)
C3 0.076(3) 0.0387(15) 0.0331(15) 0.0014(14) 0.0128(16) 0.0061(17)
C4 0.092(3) 0.061(2) 0.0323(17) 0.0059(16) 0.0107(19) 0.015(2)
C5 0.073(3) 0.071(3) 0.046(2) -0.0078(18) 0.000(2) 0.017(2)
C6 0.053(2) 0.057(2) 0.0494(19) -0.0067(16) 0.0078(17) -0.0013(17)
C7 0.055(2) 0.0444(17) 0.0364(15) 0.0021(13) 0.0108(15) 0.0013(15)
C8 0.063(2) 0.0361(14) 0.0307(16) 0.0005(12) 0.0140(15) 0.0050(15)
C9 0.053(2) 0.0389(17) 0.0379(16) 0.0029(13) 0.0161(15) -0.0001(15)
C10 0.048(2) 0.0437(16) 0.0349(15) 0.0021(13) 0.0151(14) -0.0007(15)
C11 0.044(2) 0.0376(16) 0.0507(18) 0.0011(13) 0.0189(15) -0.0002(14)
C12 0.048(2) 0.0460(17) 0.062(2) -0.0039(17) 0.0124(18) -0.0016(17)
C13 0.053(3) 0.0430(19) 0.084(3) -0.0058(18) 0.015(2) -0.0023(17)
C14 0.052(3) 0.047(2) 0.099(3) -0.0055(19) 0.033(2) -0.0079(17)
C15 0.070(3) 0.046(2) 0.078(3) 0.0023(18) 0.046(2) -0.0058(18)
C16 0.051(2) 0.0402(16) 0.062(2) -0.0022(16) 0.0263(18) -0.0034(16)
C17 0.0369(19) 0.0490(16) 0.0351(16) -0.0018(13) 0.0084(14) -0.0002(14)
C18 0.0407(19) 0.0452(16) 0.0331(14) -0.0028(14) 0.0115(13) -0.0021(14)
C19 0.050(2) 0.0431(17) 0.0375(15) 0.0011(13) 0.0151(14) -0.0004(15)
C20 0.114(5) 0.088(4) 0.118(5) -0.017(3) -0.054(4) 0.027(4)
C21 0.063(3) 0.063(2) 0.075(3) 0.006(2) -0.007(2) 0.015(2)
C22 0.043(2) 0.0578(19) 0.0310(15) -0.0015(15) 0.0078(13) -0.0025(17)
C23 0.079(3) 0.079(3) 0.053(2) 0.008(2) 0.037(2) -0.010(2)
C24 0.128(5) 0.077(3) 0.054(2) 0.001(2) 0.045(3) 0.003(3)
N1 0.068(2) 0.0453(15) 0.0428(15) 0.0041(13) 0.0316(15) -0.0027(15)
O1 0.0712(19) 0.0558(15) 0.0584(15) -0.0075(12) 0.0231(13) 0.0134(14)
O2 0.0527(17) 0.0566(14) 0.0425(12) -0.0041(10) -0.0016(11) 0.0125(12)
O3 0.0522(18) 0.096(2) 0.0613(17) 0.0215(15) 0.0261(13) 0.0228(16)
O4 0.0704(18) 0.0602(15) 0.0451(13) 0.0075(11) 0.0289(12) 0.0009(13)

loop_
_atom_type_symbol
_atom_type_description
_atom_type_scat_dispersion_real
_atom_type_scat_dispersion_imag
_atom_type_scat_source
C C 0.0033 0.0016 'International Tables Vol C Tables 4.2.6.8 and 6.1.1.4'
H H 0.0000 0.0000 'International Tables Vol C Tables 4.2.6.8 and 6.1.1.4'
N N 0.0061 0.0033 'International Tables Vol C Tables 4.2.6.8 and 6.1.1.4'
O O 0.0106 0.0060 'International Tables Vol C Tables 4.2.6.8 and 6.1.1.4'

loop_
_geom_angle_atom_site_label_1
_geom_angle_atom_site_label_2
_geom_angle_atom_site_label_3
_geom_angle
N1 C1 C2 107.6(3)
N1 C1 H1A 110.2
C2 C1 H1A 110.2
N1 C1 H1B 110.2
C2 C1 H1B 110.2
H1A C1 H1B 108.5
C1 C2 C3 111.5(3)
C1 C2 H2A 109.3
C3 C2 H2A 109.3
C1 C2 H2B 109.3
C3 C2 H2B 109.3
H2A C2 H2B 108.0
C4 C3 C8 118.8(4)
C4 C3 C2 122.5(3)
C8 C3 C2 118.7(3)
C5 C4 C3 120.9(3)
C5 C4 H4 119.6
C3 C4 H4 119.6
C4 C5 C6 120.2(4)
C4 C5 H5 119.9
C6 C5 H5 119.9
C7 C6 C5 119.8(4)
C7 C6 H6 120.1
C5 C6 H6 120.1
C6 C7 C8 121.0(3)
C6 C7 H7 119.5
C8 C7 H7 119.5
C7 C8 C3 119.4(3)
C7 C8 C9 123.8(3)
C3 C8 C9 116.8(3)
N1 C9 C10 108.5(3)
N1 C9 C8 119.6(3)
C10 C9 C8 131.9(3)
C9 C10 C11 106.1(3)
C9 C10 C17 123.5(3)
C11 C10 C17 130.0(3)
C12 C11 C16 118.0(3)
C12 C11 C10 134.4(3)
C16 C11 C10 107.5(3)
C13 C12 C11 119.3(4)
C13 C12 H12 120.3
C11 C12 H12 120.3
C12 C13 C14 121.3(4)
C12 C13 H13 119.3
C14 C13 H13 119.3
C15 C14 C13 121.1(4)
C15 C14 H14 119.4
C13 C14 H14 119.4
C14 C15 C16 117.6(4)
C14 C15 H15 121.2
C16 C15 H15 121.2
N1 C16 C15 129.7(3)
N1 C16 C11 107.7(3)
C15 C16 C11 122.5(4)
C18 C17 C10 128.4(3)
C18 C17 H17 115.8
C10 C17 H17 115.8
C17 C18 C22 118.0(3)
C17 C18 C19 123.9(3)
C22 C18 C19 117.8(3)
O1 C19 O2 123.7(3)
O1 C19 C18 125.2(3)
O2 C19 C18 111.1(3)
C21 C20 H20A 109.5
C21 C20 H20B 109.5
H20A C20 H20B 109.5
C21 C20 H20C 109.5
H20A C20 H20C 109.5
H20B C20 H20C 109.5
O2 C21 C20 108.2(4)
O2 C21 H21A 110.1
C20 C21 H21A 110.1
O2 C21 H21B 110.1
C20 C21 H21B 110.1
H21A C21 H21B 108.4
O3 C22 O4 123.6(3)
O3 C22 C18 125.1(3)
O4 C22 C18 111.3(3)
O4 C23 C24 111.8(4)
O4 C23 H23A 109.2
C24 C23 H23A 109.2
O4 C23 H23B 109.2
C24 C23 H23B 109.2
H23A C23 H23B 107.9
C23 C24 H24A 109.5
C23 C24 H24B 109.5
H24A C24 H24B 109.5
C23 C24 H24C 109.5
H24A C24 H24C 109.5
H24B C24 H24C 109.5
C9 N1 C16 110.2(3)
C9 N1 C1 122.4(3)
C16 N1 C1 127.3(3)
C19 O2 C21 116.6(3)
C22 O4 C23 117.0(3)

loop_
_geom_bond_atom_site_label_1
_geom_bond_atom_site_label_2
_geom_bond_distance
C1 N1 1.460(5)
C1 C2 1.512(7)
C1 H1A 0.9700
C1 H1B 0.9700
C2 C3 1.515(6)
C2 H2A 0.9700
C2 H2B 0.9700
C3 C4 1.373(6)
C3 C8 1.407(4)
C4 C5 1.370(7)
C4 H4 0.9300
C5 C6 1.382(6)
C5 H5 0.9300
C6 C7 1.358(5)
C6 H6 0.9300
C7 C8 1.380(5)
C7 H7 0.9300
C8 C9 1.462(5)
C9 N1 1.361(5)
C9 C10 1.406(5)
C10 C11 1.432(5)
C10 C17 1.439(5)
C11 C12 1.392(5)
C11 C16 1.397(5)
C12 C13 1.376(6)
C12 H12 0.9300
C13 C14 1.382(7)
C13 H13 0.9300
C14 C15 1.360(7)
C14 H14 0.9300
C15 C16 1.395(6)
C15 H15 0.9300
C16 N1 1.372(5)
C17 C18 1.344(5)
C17 H17 0.9300
C18 C22 1.476(5)
C18 C19 1.489(5)
C19 O1 1.196(4)
C19 O2 1.334(4)
C20 C21 1.446(7)
C20 H20A 0.9600
C20 H20B 0.9600
C20 H20C 0.9600
C21 O2 1.443(5)
C21 H21A 0.9700
C21 H21B 0.9700
C22 O3 1.201(5)
C22 O4 1.345(4)
C23 O4 1.441(5)
C23 C24 1.455(6)
C23 H23A 0.9700
C23 H23B 0.9700
C24 H24A 0.9600
C24 H24B 0.9600
C24 H24C 0.9600

loop_
_geom_torsion_atom_site_label_1
_geom_torsion_atom_site_label_2
_geom_torsion_atom_site_label_3
_geom_torsion_atom_site_label_4
_geom_torsion
N1 C1 C2 C3 53.2(4)
C1 C2 C3 C4 144.5(4)
C1 C2 C3 C8 -35.5(4)
C8 C3 C4 C5 0.6(6)
C2 C3 C4 C5 -179.5(4)
C3 C4 C5 C6 1.7(6)
C4 C5 C6 C7 -1.5(6)
C5 C6 C7 C8 -1.0(5)
C6 C7 C8 C3 3.2(5)
C6 C7 C8 C9 -177.7(3)
C4 C3 C8 C7 -3.0(5)
C2 C3 C8 C7 177.0(3)
C4 C3 C8 C9 177.9(3)
C2 C3 C8 C9 -2.1(4)
C7 C8 C9 N1 -158.5(3)
C3 C8 C9 N1 20.7(4)
C7 C8 C9 C10 21.1(5)
C3 C8 C9 C10 -159.8(3)
N1 C9 C10 C11 -0.3(3)
C8 C9 C10 C11 -179.9(3)
N1 C9 C10 C17 -173.2(3)
C8 C9 C10 C17 7.3(5)
C9 C10 C11 C12 -175.6(4)
C17 C10 C11 C12 -3.4(6)
C9 C10 C11 C16 0.7(4)
C17 C10 C11 C16 173.0(3)
C16 C11 C12 C13 2.3(5)
C10 C11 C12 C13 178.4(4)
C11 C12 C13 C14 -1.7(6)
C12 C13 C14 C15 -0.4(6)
C13 C14 C15 C16 1.7(5)
C14 C15 C16 N1 -177.5(4)
C14 C15 C16 C11 -1.0(5)
C12 C11 C16 N1 176.2(3)
C10 C11 C16 N1 -0.9(4)
C12 C11 C16 C15 -1.0(5)
C10 C11 C16 C15 -178.1(3)
C9 C10 C17 C18 -151.5(3)
C11 C10 C17 C18 37.4(5)
C10 C17 C18 C22 -175.9(3)
C10 C17 C18 C19 10.1(5)
C17 C18 C19 O1 51.5(5)
C22 C18 C19 O1 -122.5(4)
C17 C18 C19 O2 -128.2(3)
C22 C18 C19 O2 57.8(4)
C17 C18 C22 O3 21.2(5)
C19 C18 C22 O3 -164.4(4)
C17 C18 C22 O4 -156.5(3)
C19 C18 C22 O4 17.9(4)
C10 C9 N1 C16 -0.3(4)
C8 C9 N1 C16 179.3(3)
C10 C9 N1 C1 -178.0(3)
C8 C9 N1 C1 1.6(5)
C15 C16 N1 C9 177.7(4)
C11 C16 N1 C9 0.8(4)
C15 C16 N1 C1 -4.7(6)
C11 C16 N1 C1 178.3(3)
C2 C1 N1 C9 -38.7(5)
C2 C1 N1 C16 144.0(4)
O1 C19 O2 C21 2.2(5)
C18 C19 O2 C21 -178.1(3)
C20 C21 O2 C19 -176.5(4)
O3 C22 O4 C23 6.8(5)
C18 C22 O4 C23 -175.5(3)
C24 C23 O4 C22 82.7(5)
